data_4082054
loop_
_publ_author_name
'Albuerne, Isabel G.'
'Alvarez, M. Angeles'
'Garc\'ia, M. Esther'
'Garc\'ia-Viv\'o, Daniel'
'Ruiz, Miguel A.'

_publ_section_title
;
 Novel Dimerization of Maleic Anhydride at a Mo2 Complex: Phase-Driven
 Keto/Enol Tautomerism in a Phosphinidenium--Ylide Complex
;
_journal_issue 21
_journal_name_full Organometallics
_journal_page_first 6178
_journal_paper_doi 10.1021/om4009586
_journal_volume 32
_journal_year 2013
_chemical_compound_source 'synthesis as described'
_chemical_formula_moiety 'C33 H51 B1 Mo2 O2 P2'
_chemical_formula_sum 'C33 H51 B Mo2 O2 P2'
_chemical_formula_weight 744.37
_space_group_IT_number 61
_symmetry_cell_setting orthorhombic
_symmetry_Int_Tables_number 61
_symmetry_space_group_name_Hall '-P 2ac 2ab'
_symmetry_space_group_name_H-M 'P b c a'
_atom_sites_solution_hydrogens geom
_atom_sites_solution_primary direct
_atom_sites_solution_secondary difmap
_audit_conform_dict_location ftp://ftp.iucr.org/pub/cif_core.dic
_audit_conform_dict_name cif_core.dic
_audit_conform_dict_version 2.4
_audit_creation_method 'WinGX routine CIF_UPDATE'
_cell_angle_alpha 90
_cell_angle_beta 90
_cell_angle_gamma 90
_cell_formula_units_Z 8
_cell_length_a 16.313(5)
_cell_length_b 11.584(5)
_cell_length_c 36.423(5)
_cell_measurement_reflns_used 7151
_cell_measurement_temperature 123.00(10)
_cell_measurement_theta_max 74.2591
_cell_measurement_theta_min 3.6343
_cell_measurement_wavelength 1.5418
_cell_volume 6883(4)
_computing_cell_refinement
;
CrysAlis RED, Oxford Diffraction Ltd.,
Version 1.171.31.7 (release 18-10-2006 CrysAlis171 .NET)
(compiled Oct 18 2006,16:28:17)
;
_computing_data_collection
;
CrysAlis CCD, Oxford Diffraction Ltd.,
Version 1.171.31.7 (release 18-10-2006 CrysAlis171 .NET)
(compiled Oct 18 2006,16:28:17)
;
_computing_data_reduction
;
CrysAlis RED, Oxford Diffraction Ltd.,
Version 1.171.31.7 (release 18-10-2006 CrysAlis171 .NET)
(compiled Oct 18 2006,16:28:17)
;
_computing_molecular_graphics 'Ortep-3 for Windows (Farrugia, 1997)'
_computing_publication_material 'WinGX publication routines (Farrugia, 1999)'
_computing_structure_refinement 'SHELXL-97 (Sheldrick, 2008)'
_computing_structure_solution 'SIR-92 (Altomare, 1994)'
_diffrn_ambient_temperature 123.00(10)
_diffrn_measured_fraction_theta_full 0.959
_diffrn_measured_fraction_theta_max 0.959
_diffrn_measurement_device_type 'ONYX CCD'
_diffrn_measurement_method CCD
_diffrn_radiation_monochromator graphite
_diffrn_radiation_probe x-ray
_diffrn_radiation_source 'Nova (Cu) X-ray Source'
_diffrn_radiation_type CuK\a
_diffrn_radiation_wavelength 1.5418
_diffrn_reflns_av_R_equivalents 0.0347
_diffrn_reflns_av_unetI/netI 0.0417
_diffrn_reflns_limit_h_max 12
_diffrn_reflns_limit_h_min -19
_diffrn_reflns_limit_k_max 14
_diffrn_reflns_limit_k_min -11
_diffrn_reflns_limit_l_max 44
_diffrn_reflns_limit_l_min -44
_diffrn_reflns_number 15001
_diffrn_reflns_theta_full 74.45
_diffrn_reflns_theta_max 74.45
_diffrn_reflns_theta_min 3.64
_exptl_absorpt_coefficient_mu 7.045
_exptl_absorpt_correction_T_max 1.00000
_exptl_absorpt_correction_T_min 0.79803
_exptl_absorpt_correction_type multi-scan
_exptl_absorpt_process_details
;
CrysAlisPro, Agilent Technologies,
Version 1.171.35.19 (release 27-10-2011 CrysAlis171 .NET)
(compiled Oct 27 2011,15:02:11)
Empirical absorption correction using spherical harmonics,
 implemented in SCALE3 ABSPACK scaling algorithm.
;
_exptl_crystal_colour black
_exptl_crystal_density_diffrn 1.437
_exptl_crystal_density_method 'not measured'
_exptl_crystal_description plate
_exptl_crystal_F_000 3072
_exptl_crystal_size_max 0.12
_exptl_crystal_size_mid 0.06
_exptl_crystal_size_min 0.01
_refine_diff_density_max 1.138
_refine_diff_density_min -0.951
_refine_diff_density_rms 0.104
_refine_ls_extinction_method none
_refine_ls_goodness_of_fit_ref 1.101
_refine_ls_hydrogen_treatment mixed
_refine_ls_matrix_type full
_refine_ls_number_parameters 385
_refine_ls_number_reflns 6747
_refine_ls_number_restraints 0
_refine_ls_restrained_S_all 1.101
_refine_ls_R_factor_all 0.0456
_refine_ls_R_factor_gt 0.0375
_refine_ls_shift/su_max 0.003
_refine_ls_shift/su_mean 0
_refine_ls_structure_factor_coef Fsqd
_refine_ls_weighting_details 'calc w=1/[\s^2^(Fo^2^)+(0.0386P)^2^+20.9277P] where P=(Fo^2^+2Fc^2^)/3'
_refine_ls_weighting_scheme calc
_refine_ls_wR_factor_gt 0.1031
_refine_ls_wR_factor_ref 0.1072
_reflns_number_gt 5746
_reflns_number_total 6747
_reflns_threshold_expression >2\s(I)
_cod_data_source_file om4009586_si_002.cif
_cod_data_source_block compound3
_cod_depositor_comments
;
 Removing duplicate rows from the ATOM_TYPE loop.

 Antanas Vaitkus,
 2018-08-10
;
_cod_original_formula_sum 'C33 H51 B1 Mo2 O2 P2'
_cod_database_code 4082054

loop_
_symmetry_equiv_pos_as_xyz
'x, y, z'
'-x+1/2, -y, z+1/2'
'x+1/2, -y+1/2, -z'
'-x, y+1/2, -z+1/2'
'-x, -y, -z'
'x-1/2, y, -z-1/2'
'-x-1/2, y-1/2, z'
'x, -y-1/2, z-1/2'

loop_
_atom_site_label
_atom_site_type_symbol
_atom_site_fract_x
_atom_site_fract_y
_atom_site_fract_z
_atom_site_U_iso_or_equiv
_atom_site_adp_type
_atom_site_occupancy
_atom_site_symmetry_multiplicity
_atom_site_calc_flag
_atom_site_refinement_flags
Mo1 Mo 0.921690(19) 0.18018(3) 0.556671(9) 0.01931(9) Uani 1 1 d .
Mo2 Mo 1.048256(19) 0.46083(3) 0.630907(9) 0.01889(9) Uani 1 1 d .
P1 P 1.04269(6) 0.27220(9) 0.59123(3) 0.0206(2) Uani 1 1 d .
P2 P 0.82219(6) 0.24498(9) 0.51091(3) 0.0218(2) Uani 1 1 d .
B1 B 1.1402(3) 0.1705(5) 0.59230(15) 0.0285(11) Uani 1 1 d .
O1 O 1.02894(19) 0.2934(3) 0.49562(9) 0.0306(7) Uani 1 1 d .
O2 O 0.82517(19) 0.3772(3) 0.59589(9) 0.0308(7) Uani 1 1 d .
C1 C 0.9904(2) 0.2553(4) 0.51900(12) 0.0233(9) Uani 1 1 d .
C2 C 0.8637(3) 0.3080(4) 0.58136(12) 0.0236(9) Uani 1 1 d .
C3 C 0.8313(3) 0.3967(4) 0.49829(12) 0.0261(9) Uani 1 1 d .
H3A H 0.8827 0.4093 0.4861 0.039 Uiso 1 1 calc R
H3B H 0.8287 0.4436 0.52 0.039 Uiso 1 1 calc R
H3C H 0.7872 0.4173 0.4821 0.039 Uiso 1 1 calc R
C4 C 0.7145(3) 0.2318(4) 0.52334(15) 0.0316(10) Uani 1 1 d .
H4A H 0.6813 0.2663 0.5046 0.047 Uiso 1 1 calc R
H4B H 0.705 0.2705 0.5462 0.047 Uiso 1 1 calc R
H4C H 0.7005 0.1517 0.5258 0.047 Uiso 1 1 calc R
C5 C 0.8257(3) 0.1733(4) 0.46633(13) 0.0311(10) Uani 1 1 d .
H5A H 0.7846 0.2058 0.4505 0.047 Uiso 1 1 calc R
H5B H 0.8154 0.0923 0.4695 0.047 Uiso 1 1 calc R
H5C H 0.8788 0.1842 0.4555 0.047 Uiso 1 1 calc R
C6 C 0.9490(3) 0.0254(4) 0.59651(13) 0.0298(10) Uani 1 1 d .
H6 H 0.9769 0.0376 0.6184 0.036 Uiso 1 1 calc R
C7 C 0.8634(3) 0.0284(4) 0.59171(14) 0.0323(10) Uani 1 1 d .
H7 H 0.8249 0.0416 0.61 0.039 Uiso 1 1 calc R
C8 C 0.8465(3) 0.0078(4) 0.55458(16) 0.0371(11) Uani 1 1 d .
H8 H 0.7946 0.0059 0.544 0.045 Uiso 1 1 calc R
C9 C 0.9216(3) -0.0094(4) 0.53577(14) 0.0350(11) Uani 1 1 d .
H9 H 0.9279 -0.0245 0.5108 0.042 Uiso 1 1 calc R
C10 C 0.9853(3) 0.0005(4) 0.56190(14) 0.0326(10) Uani 1 1 d .
H10 H 1.0411 -0.0078 0.5573 0.039 Uiso 1 1 calc R
C11 C 1.0737(3) 0.4100(4) 0.57432(11) 0.0232(9) Uani 1 1 d .
C12 C 1.0147(3) 0.5027(4) 0.57163(11) 0.0232(8) Uani 1 1 d .
H12 H 0.9616 0.4968 0.5625 0.028 Uiso 1 1 calc R
C13 C 1.0517(3) 0.6028(4) 0.58530(12) 0.0273(9) Uani 1 1 d .
H13 H 1.0271 0.6749 0.5873 0.033 Uiso 1 1 calc R
C14 C 1.1340(3) 0.5755(4) 0.59574(12) 0.0278(10) Uani 1 1 d .
H14 H 1.1715 0.6269 0.6059 0.033 Uiso 1 1 calc R
C15 C 1.1491(3) 0.4585(4) 0.58817(11) 0.0250(9) Uani 1 1 d .
H15 H 1.1984 0.4195 0.5915 0.03 Uiso 1 1 calc R
C16 C 0.9942(3) 0.3605(4) 0.68291(11) 0.0215(8) Uani 1 1 d .
C17 C 0.9428(3) 0.4532(4) 0.67238(11) 0.0240(9) Uani 1 1 d .
H17 H 0.8879 0.439 0.6672 0.029 Uiso 1 1 calc R
C18 C 0.9739(3) 0.5681(4) 0.66961(11) 0.0211(8) Uani 1 1 d .
C19 C 1.0584(3) 0.5856(4) 0.67891(11) 0.0224(8) Uani 1 1 d .
H19 H 1.0777 0.6607 0.6814 0.027 Uiso 1 1 calc R
C20 C 1.1137(3) 0.4927(4) 0.68442(11) 0.0217(8) Uani 1 1 d .
C21 C 1.0801(2) 0.3788(4) 0.68562(11) 0.0204(8) Uani 1 1 d .
H21 H 1.115 0.3159 0.6882 0.024 Uiso 1 1 calc R
C22 C 0.9576(3) 0.2436(4) 0.69346(12) 0.0248(9) Uani 1 1 d .
C23 C 0.8800(3) 0.2128(4) 0.67194(14) 0.0328(10) Uani 1 1 d .
H23A H 0.8383 0.2694 0.6767 0.049 Uiso 1 1 calc R
H23B H 0.8608 0.1381 0.6795 0.049 Uiso 1 1 calc R
H23C H 0.8921 0.2116 0.6462 0.049 Uiso 1 1 calc R
C24 C 1.0193(3) 0.1446(4) 0.68954(14) 0.0312(10) Uani 1 1 d .
H24A H 1.0437 0.1471 0.6655 0.047 Uiso 1 1 calc R
H24B H 0.9917 0.0721 0.6928 0.047 Uiso 1 1 calc R
H24C H 1.0614 0.1525 0.7078 0.047 Uiso 1 1 calc R
C25 C 0.9355(3) 0.2564(5) 0.73435(13) 0.0351(11) Uani 1 1 d .
H25A H 0.983 0.2814 0.7478 0.053 Uiso 1 1 calc R
H25B H 0.9173 0.1833 0.7438 0.053 Uiso 1 1 calc R
H25C H 0.8926 0.3123 0.737 0.053 Uiso 1 1 calc R
C26 C 0.9131(3) 0.6698(4) 0.66537(13) 0.0284(9) Uani 1 1 d .
C27 C 0.8561(3) 0.6518(4) 0.63260(14) 0.0336(10) Uani 1 1 d .
H27A H 0.8162 0.7126 0.6319 0.05 Uiso 1 1 calc R
H27B H 0.8288 0.5788 0.6349 0.05 Uiso 1 1 calc R
H27C H 0.8877 0.6526 0.6103 0.05 Uiso 1 1 calc R
C28 C 0.9569(3) 0.7854(4) 0.66132(14) 0.0334(11) Uani 1 1 d .
H28A H 0.9937 0.7821 0.6408 0.05 Uiso 1 1 calc R
H28B H 0.9874 0.8016 0.6833 0.05 Uiso 1 1 calc R
H28C H 0.9173 0.8454 0.6574 0.05 Uiso 1 1 calc R
C29 C 0.8612(3) 0.6736(5) 0.70093(14) 0.0355(11) Uani 1 1 d .
H29A H 0.8261 0.7401 0.7004 0.053 Uiso 1 1 calc R
H29B H 0.8969 0.6781 0.7218 0.053 Uiso 1 1 calc R
H29C H 0.8284 0.605 0.7026 0.053 Uiso 1 1 calc R
C30 C 1.2038(3) 0.5094(4) 0.69605(12) 0.0247(9) Uani 1 1 d .
C31 C 1.2297(3) 0.6364(4) 0.69450(13) 0.0295(10) Uani 1 1 d .
H31A H 1.2247 0.6642 0.6698 0.044 Uiso 1 1 calc R
H31B H 1.2856 0.6436 0.7024 0.044 Uiso 1 1 calc R
H31C H 1.195 0.6811 0.7103 0.044 Uiso 1 1 calc R
C32 C 1.2621(3) 0.4403(4) 0.67114(13) 0.0309(10) Uani 1 1 d .
H32A H 1.2668 0.4783 0.6478 0.046 Uiso 1 1 calc R
H32B H 1.2408 0.3639 0.6676 0.046 Uiso 1 1 calc R
H32C H 1.3152 0.4357 0.6825 0.046 Uiso 1 1 calc R
C33 C 1.2128(3) 0.4666(4) 0.73589(13) 0.0322(10) Uani 1 1 d .
H33A H 1.2673 0.4825 0.7445 0.048 Uiso 1 1 calc R
H33B H 1.203 0.3849 0.7368 0.048 Uiso 1 1 calc R
H33C H 1.1738 0.5056 0.7512 0.048 Uiso 1 1 calc R
H1 H 1.124(3) 0.097(4) 0.6089(13) 0.024(12) Uiso 1 1 d .
H2 H 1.156(4) 0.150(5) 0.5645(16) 0.042(16) Uiso 1 1 d .
H3 H 1.190(3) 0.222(5) 0.6058(15) 0.037(15) Uiso 1 1 d .

loop_
_atom_site_aniso_label
_atom_site_aniso_U_11
_atom_site_aniso_U_22
_atom_site_aniso_U_33
_atom_site_aniso_U_23
_atom_site_aniso_U_13
_atom_site_aniso_U_12
Mo1 0.01751(16) 0.01919(17) 0.02122(16) -0.00055(12) -0.00085(12) 0.00023(12)
Mo2 0.01800(16) 0.02065(17) 0.01803(16) 0.00097(12) 0.00063(12) -0.00178(12)
P1 0.0176(5) 0.0232(5) 0.0209(5) 0.0010(4) 0.0000(4) 0.0002(4)
P2 0.0180(5) 0.0219(5) 0.0256(5) -0.0024(4) -0.0021(4) 0.0010(4)
B1 0.021(2) 0.032(3) 0.033(3) 0.002(2) 0.001(2) 0.005(2)
O1 0.0229(15) 0.0421(19) 0.0269(16) 0.0042(14) 0.0028(13) -0.0005(14)
O2 0.0266(16) 0.0322(18) 0.0335(17) -0.0077(14) 0.0017(14) 0.0075(14)
C1 0.0182(19) 0.027(2) 0.025(2) -0.0047(17) -0.0045(17) 0.0047(17)
C2 0.0203(19) 0.026(2) 0.025(2) 0.0013(17) -0.0028(16) -0.0006(18)
C3 0.025(2) 0.026(2) 0.027(2) -0.0007(17) 0.0005(17) 0.0019(17)
C4 0.018(2) 0.025(2) 0.052(3) -0.002(2) -0.002(2) 0.0014(17)
C5 0.033(2) 0.031(2) 0.029(2) -0.0050(19) -0.0085(19) 0.005(2)
C6 0.038(3) 0.019(2) 0.033(2) 0.0084(18) -0.009(2) -0.0010(19)
C7 0.034(2) 0.023(2) 0.041(3) 0.0080(19) 0.007(2) -0.0049(19)
C8 0.032(3) 0.025(2) 0.054(3) 0.002(2) -0.011(2) -0.006(2)
C9 0.048(3) 0.026(2) 0.030(2) -0.0046(19) -0.002(2) -0.001(2)
C10 0.032(2) 0.023(2) 0.042(3) 0.0021(19) 0.003(2) 0.0041(19)
C11 0.026(2) 0.031(2) 0.0125(17) -0.0017(16) 0.0018(16) -0.0060(18)
C12 0.023(2) 0.027(2) 0.0190(19) 0.0049(16) -0.0031(16) -0.0010(17)
C13 0.038(2) 0.025(2) 0.019(2) 0.0058(17) 0.0040(18) -0.0038(19)
C14 0.028(2) 0.034(2) 0.021(2) 0.0036(18) 0.0059(17) -0.0133(19)
C15 0.021(2) 0.037(2) 0.0169(18) 0.0015(17) 0.0047(16) -0.0029(18)
C16 0.023(2) 0.027(2) 0.0148(18) 0.0024(15) 0.0041(15) -0.0023(17)
C17 0.0178(19) 0.035(2) 0.0189(19) 0.0001(17) 0.0021(15) -0.0004(17)
C18 0.0199(19) 0.023(2) 0.0202(19) -0.0023(16) 0.0028(16) 0.0042(16)
C19 0.025(2) 0.025(2) 0.0169(18) -0.0001(16) 0.0011(16) -0.0024(17)
C20 0.0202(19) 0.024(2) 0.0207(19) 0.0014(16) -0.0006(15) -0.0020(16)
C21 0.0205(19) 0.024(2) 0.0166(18) 0.0012(15) 0.0023(15) 0.0013(16)
C22 0.026(2) 0.028(2) 0.021(2) 0.0044(17) 0.0013(17) -0.0053(18)
C23 0.028(2) 0.034(3) 0.037(3) 0.004(2) -0.004(2) -0.009(2)
C24 0.032(2) 0.026(2) 0.036(2) 0.0059(19) 0.000(2) -0.0046(19)
C25 0.041(3) 0.039(3) 0.025(2) 0.005(2) 0.004(2) -0.010(2)
C26 0.027(2) 0.031(2) 0.027(2) 0.0019(18) -0.0022(18) 0.0066(19)
C27 0.031(2) 0.034(3) 0.036(3) -0.001(2) -0.007(2) 0.010(2)
C28 0.037(3) 0.025(2) 0.037(3) 0.0017(19) -0.003(2) 0.006(2)
C29 0.032(2) 0.041(3) 0.034(2) -0.002(2) 0.006(2) 0.012(2)
C30 0.020(2) 0.025(2) 0.029(2) -0.0016(17) -0.0023(17) -0.0031(17)
C31 0.027(2) 0.025(2) 0.037(2) -0.0032(19) -0.0010(19) -0.0061(18)
C32 0.023(2) 0.034(3) 0.036(2) -0.003(2) 0.0001(19) -0.0004(19)
C33 0.030(2) 0.037(3) 0.030(2) 0.001(2) -0.0083(19) -0.002(2)

loop_
_atom_type_symbol
_atom_type_description
_atom_type_scat_dispersion_real
_atom_type_scat_dispersion_imag
_atom_type_scat_source
C C 0.0181 0.0091 'International Tables Vol C Tables 4.2.6.8 and 6.1.1.4'
H H 0 0 'International Tables Vol C Tables 4.2.6.8 and 6.1.1.4'
O O 0.0492 0.0322 'International Tables Vol C Tables 4.2.6.8 and 6.1.1.4'
P P 0.2955 0.4335 'International Tables Vol C Tables 4.2.6.8 and 6.1.1.4'
Mo Mo -0.0483 2.7339 'International Tables Vol C Tables 4.2.6.8 and 6.1.1.4'
B B 0.009 0.0039 'International Tables Vol C Tables 4.2.6.8 and 6.1.1.4'

loop_
_geom_angle_atom_site_label_1
_geom_angle_atom_site_label_2
_geom_angle_atom_site_label_3
_geom_angle
C1 Mo1 C2 104.96(18)
C1 Mo1 C9 100.89(18)
C2 Mo1 C9 149.08(19)
C1 Mo1 C10 101.37(18)
C2 Mo1 C10 147.69(18)
C9 Mo1 C10 35.33(18)
C1 Mo1 C8 130.53(19)
C2 Mo1 C8 113.75(19)
C9 Mo1 C8 35.38(19)
C10 Mo1 C8 58.40(18)
C1 Mo1 C6 131.15(17)
C2 Mo1 C6 112.47(18)
C9 Mo1 C6 58.75(17)
C10 Mo1 C6 35.37(17)
C8 Mo1 C6 57.95(17)
C1 Mo1 C7 158.18(18)
C2 Mo1 C7 96.86(18)
C9 Mo1 C7 58.36(18)
C10 Mo1 C7 58.19(17)
C8 Mo1 C7 34.55(18)
C6 Mo1 C7 34.67(17)
C1 Mo1 P2 76.58(12)
C2 Mo1 P2 76.23(13)
C9 Mo1 P2 93.82(13)
C10 Mo1 P2 128.67(13)
C8 Mo1 P2 83.78(13)
C6 Mo1 P2 141.38(12)
C7 Mo1 P2 109.18(13)
C1 Mo1 P1 73.85(12)
C2 Mo1 P1 80.44(13)
C9 Mo1 P1 123.51(14)
C10 Mo1 P1 89.33(13)
C8 Mo1 P1 140.39(13)
C6 Mo1 P1 82.45(12)
C7 Mo1 P1 110.57(13)
P2 Mo1 P1 135.72(4)
C11 Mo2 C18 147.96(16)
C11 Mo2 C20 140.46(16)
C18 Mo2 C20 67.70(15)
C11 Mo2 C15 37.81(15)
C18 Mo2 C15 146.48(17)
C20 Mo2 C15 104.64(15)
C11 Mo2 C21 132.31(16)
C18 Mo2 C21 78.65(15)
C20 Mo2 C21 36.86(15)
C15 Mo2 C21 115.63(15)
C11 Mo2 C19 152.03(16)
C18 Mo2 C19 37.04(15)
C20 Mo2 C19 36.51(15)
C15 Mo2 C19 118.90(16)
C21 Mo2 C19 64.79(15)
C11 Mo2 C12 37.70(16)
C18 Mo2 C12 110.39(16)
C20 Mo2 C12 153.96(16)
C15 Mo2 C12 61.71(15)
C21 Mo2 C12 167.51(16)
C19 Mo2 C12 127.62(16)
C11 Mo2 C17 138.98(16)
C18 Mo2 C17 36.76(16)
C20 Mo2 C17 77.98(15)
C15 Mo2 C17 176.38(16)
C21 Mo2 C17 64.95(15)
C19 Mo2 C17 64.68(15)
C12 Mo2 C17 116.88(15)
C11 Mo2 C14 61.16(16)
C18 Mo2 C14 110.95(17)
C20 Mo2 C14 95.65(16)
C15 Mo2 C14 35.70(17)
C21 Mo2 C14 126.01(16)
C19 Mo2 C14 90.97(16)
C12 Mo2 C14 59.96(16)
C17 Mo2 C14 147.19(17)
C11 Mo2 C13 60.95(17)
C18 Mo2 C13 94.01(16)
C20 Mo2 C13 119.19(16)
C15 Mo2 C13 60.17(17)
C21 Mo2 C13 155.95(16)
C19 Mo2 C13 95.58(16)
C12 Mo2 C13 35.27(16)
C17 Mo2 C13 120.91(16)
C14 Mo2 C13 35.79(17)
C11 Mo2 C16 133.39(16)
C18 Mo2 C16 64.59(15)
C20 Mo2 C16 64.47(15)
C15 Mo2 C16 143.77(16)
C21 Mo2 C16 35.40(14)
C19 Mo2 C16 74.14(15)
C12 Mo2 C16 139.90(15)
C17 Mo2 C16 35.11(15)
C14 Mo2 C16 160.05(15)
C13 Mo2 C16 156.02(16)
C11 Mo2 P1 42.39(12)
C18 Mo2 P1 142.36(11)
C20 Mo2 P1 129.06(11)
C15 Mo2 P1 68.66(12)
C21 Mo2 P1 98.23(11)
C19 Mo2 P1 162.94(11)
C12 Mo2 P1 69.31(12)
C17 Mo2 P1 107.77(12)
C14 Mo2 P1 101.19(12)
C13 Mo2 P1 101.28(12)
C16 Mo2 P1 91.07(11)
C11 P1 B1 108.2(2)
C11 P1 Mo1 114.78(14)
B1 P1 Mo1 112.32(17)
C11 P1 Mo2 55.57(13)
B1 P1 Mo2 117.21(17)
Mo1 P1 Mo2 129.93(4)
C4 P2 C3 102.8(2)
C4 P2 C5 102.3(2)
C3 P2 C5 102.2(2)
C4 P2 Mo1 116.46(17)
C3 P2 Mo1 114.47(15)
C5 P2 Mo1 116.53(16)
P1 B1 H1 106(3)
P1 B1 H2 108(3)
H1 B1 H2 114(4)
P1 B1 H3 106(3)
H1 B1 H3 111(4)
H2 B1 H3 111(4)
O1 C1 Mo1 175.7(4)
O2 C2 Mo1 175.1(4)
P2 C3 H3A 109.5
P2 C3 H3B 109.5
H3A C3 H3B 109.5
P2 C3 H3C 109.5
H3A C3 H3C 109.5
H3B C3 H3C 109.5
P2 C4 H4A 109.5
P2 C4 H4B 109.5
H4A C4 H4B 109.5
P2 C4 H4C 109.5
H4A C4 H4C 109.5
H4B C4 H4C 109.5
P2 C5 H5A 109.5
P2 C5 H5B 109.5
H5A C5 H5B 109.5
P2 C5 H5C 109.5
H5A C5 H5C 109.5
H5B C5 H5C 109.5
C7 C6 C10 107.9(4)
C7 C6 Mo1 73.5(3)
C10 C6 Mo1 71.7(3)
C7 C6 H6 126
C10 C6 H6 126
Mo1 C6 H6 120.5
C8 C7 C6 108.2(5)
C8 C7 Mo1 71.7(3)
C6 C7 Mo1 71.8(3)
C8 C7 H7 125.9
C6 C7 H7 125.9
Mo1 C7 H7 122.3
C7 C8 C9 108.6(4)
C7 C8 Mo1 73.8(3)
C9 C8 Mo1 71.5(3)
C7 C8 H8 125.7
C9 C8 H8 125.7
Mo1 C8 H8 120.7
C10 C9 C8 107.4(4)
C10 C9 Mo1 72.7(3)
C8 C9 Mo1 73.1(3)
C10 C9 H9 126.3
C8 C9 H9 126.3
Mo1 C9 H9 119.8
C9 C10 C6 107.9(4)
C9 C10 Mo1 72.0(3)
C6 C10 Mo1 72.9(3)
C9 C10 H10 126.1
C6 C10 H10 126.1
Mo1 C10 H10 120.8
C15 C11 C12 107.6(4)
C15 C11 P1 117.9(3)
C12 C11 P1 120.0(3)
C15 C11 Mo2 74.2(2)
C12 C11 Mo2 74.8(2)
P1 C11 Mo2 82.04(16)
C13 C12 C11 107.7(4)
C13 C12 Mo2 74.7(2)
C11 C12 Mo2 67.5(2)
C13 C12 H12 126.2
C11 C12 H12 126.2
Mo2 C12 H12 123.2
C12 C13 C14 108.4(4)
C12 C13 Mo2 70.1(2)
C14 C13 Mo2 71.2(2)
C12 C13 H13 125.8
C14 C13 H13 125.8
Mo2 C13 H13 124.5
C15 C14 C13 109.0(4)
C15 C14 Mo2 70.2(2)
C13 C14 Mo2 73.0(2)
C15 C14 H14 125.5
C13 C14 H14 125.5
Mo2 C14 H14 123
C14 C15 C11 107.1(4)
C14 C15 Mo2 74.1(2)
C11 C15 Mo2 68.0(2)
C14 C15 H15 126.4
C11 C15 H15 126.4
Mo2 C15 H15 123
C17 C16 C21 119.3(4)
C17 C16 C22 120.6(4)
C21 C16 C22 120.0(4)
C17 C16 Mo2 68.6(2)
C21 C16 Mo2 67.6(2)
C22 C16 Mo2 140.7(3)
C16 C17 C18 121.0(4)
C16 C17 Mo2 76.3(2)
C18 C17 Mo2 69.6(2)
C16 C17 H17 119.5
C18 C17 H17 119.5
Mo2 C17 H17 126.6
C17 C18 C19 117.2(4)
C17 C18 C26 119.2(4)
C19 C18 C26 122.2(4)
C17 C18 Mo2 73.7(2)
C19 C18 Mo2 72.9(2)
C26 C18 Mo2 135.0(3)
C20 C19 C18 122.5(4)
C20 C19 Mo2 70.9(2)
C18 C19 Mo2 70.1(2)
C20 C19 H19 118.7
C18 C19 H19 118.7
Mo2 C19 H19 134
C19 C20 C21 117.4(4)
C19 C20 C30 123.4(4)
C21 C20 C30 118.2(4)
C19 C20 Mo2 72.6(2)
C21 C20 Mo2 72.1(2)
C30 C20 Mo2 135.2(3)
C16 C21 C20 120.9(4)
C16 C21 Mo2 77.0(2)
C20 C21 Mo2 71.0(2)
C16 C21 H21 119.5
C20 C21 H21 119.5
Mo2 C21 H21 123.9
C16 C22 C23 113.6(4)
C16 C22 C24 112.5(4)
C23 C22 C24 108.8(4)
C16 C22 C25 104.4(4)
C23 C22 C25 109.0(4)
C24 C22 C25 108.4(4)
C22 C23 H23A 109.5
C22 C23 H23B 109.5
H23A C23 H23B 109.5
C22 C23 H23C 109.5
H23A C23 H23C 109.5
H23B C23 H23C 109.5
C22 C24 H24A 109.5
C22 C24 H24B 109.5
H24A C24 H24B 109.5
C22 C24 H24C 109.5
H24A C24 H24C 109.5
H24B C24 H24C 109.5
C22 C25 H25A 109.5
C22 C25 H25B 109.5
H25A C25 H25B 109.5
C22 C25 H25C 109.5
H25A C25 H25C 109.5
H25B C25 H25C 109.5
C27 C26 C28 109.2(4)
C27 C26 C29 109.0(4)
C28 C26 C29 108.2(4)
C27 C26 C18 111.3(4)
C28 C26 C18 112.1(4)
C29 C26 C18 106.8(4)
C26 C27 H27A 109.5
C26 C27 H27B 109.5
H27A C27 H27B 109.5
C26 C27 H27C 109.5
H27A C27 H27C 109.5
H27B C27 H27C 109.5
C26 C28 H28A 109.5
C26 C28 H28B 109.5
H28A C28 H28B 109.5
C26 C28 H28C 109.5
H28A C28 H28C 109.5
H28B C28 H28C 109.5
C26 C29 H29A 109.5
C26 C29 H29B 109.5
H29A C29 H29B 109.5
C26 C29 H29C 109.5
H29A C29 H29C 109.5
H29B C29 H29C 109.5
C31 C30 C32 107.9(4)
C31 C30 C33 108.5(4)
C32 C30 C33 109.2(4)
C31 C30 C20 111.9(4)
C32 C30 C20 111.3(4)
C33 C30 C20 108.0(4)
C30 C31 H31A 109.5
C30 C31 H31B 109.5
H31A C31 H31B 109.5
C30 C31 H31C 109.5
H31A C31 H31C 109.5
H31B C31 H31C 109.5
C30 C32 H32A 109.5
C30 C32 H32B 109.5
H32A C32 H32B 109.5
C30 C32 H32C 109.5
H32A C32 H32C 109.5
H32B C32 H32C 109.5
C30 C33 H33A 109.5
C30 C33 H33B 109.5
H33A C33 H33B 109.5
C30 C33 H33C 109.5
H33A C33 H33C 109.5
H33B C33 H33C 109.5

loop_
_geom_bond_atom_site_label_1
_geom_bond_atom_site_label_2
_geom_bond_distance
Mo1 C1 1.974(5)
Mo1 C2 1.974(4)
Mo1 C9 2.325(5)
Mo1 C10 2.334(5)
Mo1 C8 2.345(5)
Mo1 C6 2.349(4)
Mo1 C7 2.372(4)
Mo1 P2 2.4445(12)
Mo1 P1 2.5724(12)
Mo2 C11 2.183(4)
Mo2 C18 2.237(4)
Mo2 C20 2.253(4)
Mo2 C15 2.265(4)
Mo2 C21 2.268(4)
Mo2 C19 2.275(4)
Mo2 C12 2.280(4)
Mo2 C17 2.291(4)
Mo2 C14 2.315(4)
Mo2 C13 2.338(4)
Mo2 C16 2.391(4)
Mo2 P1 2.6212(14)
P1 C11 1.784(5)
P1 B1 1.980(5)
P2 C4 1.820(5)
P2 C3 1.823(5)
P2 C5 1.825(5)
B1 H1 1.08(5)
B1 H2 1.07(6)
B1 H3 1.12(6)
O1 C1 1.147(5)
O2 C2 1.148(5)
C3 H3A 0.96
C3 H3B 0.96
C3 H3C 0.96
C4 H4A 0.96
C4 H4B 0.96
C4 H4C 0.96
C5 H5A 0.96
C5 H5B 0.96
C5 H5C 0.96
C6 C7 1.407(7)
C6 C10 1.422(7)
C6 H6 0.93
C7 C8 1.401(7)
C7 H7 0.93
C8 C9 1.419(8)
C8 H8 0.93
C9 C10 1.414(7)
C9 H9 0.93
C10 H10 0.93
C11 C15 1.443(6)
C11 C12 1.445(6)
C12 C13 1.400(6)
C12 H12 0.93
C13 C14 1.430(7)
C13 H13 0.93
C14 C15 1.405(7)
C14 H14 0.93
C15 H15 0.93
C16 C17 1.416(6)
C16 C21 1.421(6)
C16 C22 1.529(6)
C17 C18 1.429(6)
C17 H17 0.93
C18 C19 1.434(6)
C18 C26 1.547(6)
C19 C20 1.418(6)
C19 H19 0.93
C20 C21 1.429(6)
C20 C30 1.542(6)
C21 H21 0.93
C22 C23 1.531(6)
C22 C24 1.533(7)
C22 C25 1.539(6)
C23 H23A 0.96
C23 H23B 0.96
C23 H23C 0.96
C24 H24A 0.96
C24 H24B 0.96
C24 H24C 0.96
C25 H25A 0.96
C25 H25B 0.96
C25 H25C 0.96
C26 C27 1.527(6)
C26 C28 1.526(7)
C26 C29 1.548(6)
C27 H27A 0.96
C27 H27B 0.96
C27 H27C 0.96
C28 H28A 0.96
C28 H28B 0.96
C28 H28C 0.96
C29 H29A 0.96
C29 H29B 0.96
C29 H29C 0.96
C30 C31 1.532(6)
C30 C32 1.539(6)
C30 C33 1.540(6)
C31 H31A 0.96
C31 H31B 0.96
C31 H31C 0.96
C32 H32A 0.96
C32 H32B 0.96
C32 H32C 0.96
C33 H33A 0.96
C33 H33B 0.96
C33 H33C 0.96
